data_4023081
loop_
_publ_author_name
'Gareth W. Bates'
Triyanti
'Mark E. Light'
'Markus Albrecht'
'Philip A. Gale'

_publ_section_title
;
 2,7-Functionalized Indoles as Receptors for Anions
;
_journal_name_full 'Journal of Organic Chemistry'
_journal_page_first 8921
_journal_page_last 8927
_journal_paper_doi 10.1021/jo701702p
_journal_volume 72
_journal_year 2007
_chemical_compound_source 'Gareth Bates'
_chemical_formula_sum 'C23 H19 N3 O2'
_chemical_formula_weight 369.41
_chemical_name_systematic
;
 ?
;
_space_group_IT_number 15
_symmetry_cell_setting monoclinic
_symmetry_space_group_name_Hall '-C 2yc'
_symmetry_space_group_name_H-M 'C 1 2/c 1'
_atom_sites_solution_hydrogens geom
_atom_sites_solution_primary direct
_atom_sites_solution_secondary difmap
_audit_creation_method SHELXL-97
_cell_angle_alpha 90.00
_cell_angle_beta 98.9440(10)
_cell_angle_gamma 90.00
_cell_formula_units_Z 8
_cell_length_a 23.6704(5)
_cell_length_b 9.3018(2)
_cell_length_c 16.9937(3)
_cell_measurement_reflns_used 4465
_cell_measurement_temperature 120(2)
_cell_measurement_theta_max 27.48
_cell_measurement_theta_min 2.91
_cell_volume 3696.13(13)
_computing_cell_refinement 'DENZO (Otwinowski & Minor, 1997) & COLLECT (Hooft, R.W.W., 1998)'
_computing_data_collection 'COLLECT (Hooft, R.W.W., 1998)'
_computing_data_reduction 'DENZO (Otwinowski & Minor, 1997) & COLLECT (Hooft, R.W.W., 1998)'
_computing_molecular_graphics 'CAMERON (Watkin, et al., 1993)'
_computing_publication_material 'WINGX (Farrugia, 1998)'
_computing_structure_refinement 'SHELXL-97 (Sheldrick, 1997)'
_computing_structure_solution 'SHELXS-97 (Sheldrick, 1997)'
_diffrn_ambient_temperature 120(2)
_diffrn_detector_area_resol_mean 9.091
_diffrn_measured_fraction_theta_full 0.998
_diffrn_measured_fraction_theta_max 0.998
_diffrn_measurement_device_type 'Bruker-Nonius CCD camera on \k-goniostat'
_diffrn_measurement_method '\f & \w scans to fill the asymmetric unit'
_diffrn_radiation_monochromator '10cm confocal mirrors'
_diffrn_radiation_source 'Bruker Nonius FR591 Rotating Anode'
_diffrn_radiation_type MoK\a
_diffrn_radiation_wavelength 0.71073
_diffrn_reflns_av_R_equivalents 0.0731
_diffrn_reflns_av_sigmaI/netI 0.0556
_diffrn_reflns_limit_h_max 30
_diffrn_reflns_limit_h_min -30
_diffrn_reflns_limit_k_max 12
_diffrn_reflns_limit_k_min -12
_diffrn_reflns_limit_l_max 21
_diffrn_reflns_limit_l_min -22
_diffrn_reflns_number 26892
_diffrn_reflns_theta_full 27.48
_diffrn_reflns_theta_max 27.48
_diffrn_reflns_theta_min 3.20
_diffrn_standards_number 0
_exptl_absorpt_coefficient_mu 0.087
_exptl_absorpt_correction_T_max 0.9914
_exptl_absorpt_correction_T_min 0.9645
_exptl_absorpt_correction_type multi-scan
_exptl_absorpt_process_details
;
SADABS V2.10 (Sheldrick, G.M., 2003)
;
_exptl_crystal_colour Colourless
_exptl_crystal_density_diffrn 1.328
_exptl_crystal_density_method 'not measured'
_exptl_crystal_description Block
_exptl_crystal_F_000 1552
_exptl_crystal_size_max 0.3
_exptl_crystal_size_mid 0.2
_exptl_crystal_size_min 0.1
_refine_diff_density_max 0.278
_refine_diff_density_min -0.311
_refine_diff_density_rms 0.054
_refine_ls_extinction_method none
_refine_ls_goodness_of_fit_ref 1.042
_refine_ls_hydrogen_treatment constr
_refine_ls_matrix_type full
_refine_ls_number_parameters 253
_refine_ls_number_reflns 4231
_refine_ls_number_restraints 0
_refine_ls_restrained_S_all 1.042
_refine_ls_R_factor_all 0.0832
_refine_ls_R_factor_gt 0.0507
_refine_ls_shift/su_max 0.015
_refine_ls_shift/su_mean 0.002
_refine_ls_structure_factor_coef Fsqd
_refine_ls_weighting_details 'calc w=1/[\s^2^(Fo^2^)+(0.0454P)^2^+4.0729P] where P=(Fo^2^+2Fc^2^)/3'
_refine_ls_weighting_scheme calc
_refine_ls_wR_factor_gt 0.1134
_refine_ls_wR_factor_ref 0.1290
_reflns_number_gt 3009
_reflns_number_total 4231
_reflns_threshold_expression >2sigma(I)
_cod_data_source_file jo701702p-File004_6.cif
_cod_data_source_block 2006sot1100
_cod_depositor_comments
;
The following automatic conversions were performed:
'_symmetry_cell_setting' value 'Monoclinic' changed to 'monoclinic'
according to '/home/saulius/struct/CIF-dictionaries/cif_core.dic'
dictionary named 'cif_core.dic' version 2.4.1 from 2010-06-29.

Automatic conversion script
Id: cif_fix_enum 1527 2010-12-29 10:47:43Z saulius 
;
_cod_original_sg_symbol_H-M 'C 2/c'
_cod_database_code 4023081

loop_
_symmetry_equiv_pos_as_xyz
'x, y, z'
'-x, y, -z+1/2'
'x+1/2, y+1/2, z'
'-x+1/2, y+1/2, -z+1/2'
'-x, -y, -z'
'x, -y, z-1/2'
'-x+1/2, -y+1/2, -z'
'x+1/2, -y+1/2, z-1/2'

loop_
_atom_site_label
_atom_site_type_symbol
_atom_site_fract_x
_atom_site_fract_y
_atom_site_fract_z
_atom_site_U_iso_or_equiv
_atom_site_adp_type
_atom_site_occupancy
_atom_site_symmetry_multiplicity
_atom_site_calc_flag
_atom_site_refinement_flags
C1 C 0.65107(9) 0.0673(2) 0.42722(12) 0.0327(5) Uani 1 1 d .
H1 H 0.6781 0.0653 0.4748 0.039 Uiso 1 1 calc R
C2 C 0.61437(10) -0.0477(2) 0.40836(13) 0.0392(5) Uani 1 1 d .
H2 H 0.6156 -0.1268 0.4439 0.047 Uiso 1 1 calc R
C3 C 0.57598(9) -0.0482(2) 0.33827(13) 0.0377(5) Uani 1 1 d .
H3 H 0.5513 -0.1281 0.3250 0.045 Uiso 1 1 calc R
C4 C 0.57377(9) 0.0684(2) 0.28775(12) 0.0354(5) Uani 1 1 d .
H4 H 0.5479 0.0683 0.2391 0.043 Uiso 1 1 calc R
C5 C 0.60919(8) 0.1855(2) 0.30780(11) 0.0288(4) Uani 1 1 d .
H5 H 0.6064 0.2668 0.2736 0.035 Uiso 1 1 calc R
C6 C 0.64865(8) 0.1856(2) 0.37700(10) 0.0237(4) Uani 1 1 d .
C7 C 0.68757(8) 0.3131(2) 0.39868(10) 0.0242(4) Uani 1 1 d .
H7A H 0.6895 0.3719 0.3506 0.029 Uiso 1 1 calc R
H7B H 0.7266 0.2791 0.4197 0.029 Uiso 1 1 calc R
C8 C 0.66483(7) 0.4035(2) 0.46113(10) 0.0222(4) Uani 1 1 d .
C9 C 0.59187(7) 0.58978(19) 0.47581(10) 0.0212(4) Uani 1 1 d .
C10 C 0.61393(8) 0.6493(2) 0.54836(10) 0.0243(4) Uani 1 1 d .
H10 H 0.6521 0.6280 0.5717 0.029 Uiso 1 1 calc R
C11 C 0.58061(8) 0.7412(2) 0.58839(11) 0.0276(4) Uani 1 1 d .
H11 H 0.5971 0.7804 0.6384 0.033 Uiso 1 1 calc R
C12 C 0.52525(8) 0.7763(2) 0.55780(11) 0.0276(4) Uani 1 1 d .
H12 H 0.5034 0.8383 0.5858 0.033 Uiso 1 1 calc R
C13 C 0.50177(8) 0.7175(2) 0.48366(10) 0.0231(4) Uani 1 1 d .
C14 C 0.44708(8) 0.7265(2) 0.43532(10) 0.0245(4) Uani 1 1 d .
H14 H 0.4152 0.7803 0.4466 0.029 Uiso 1 1 calc R
C15 C 0.44916(7) 0.6427(2) 0.36942(10) 0.0234(4) Uani 1 1 d .
C16 C 0.53545(7) 0.62573(19) 0.44351(10) 0.0213(4) Uani 1 1 d .
C17 C 0.40520(7) 0.6080(2) 0.30107(10) 0.0221(4) Uani 1 1 d .
C18 C 0.30201(7) 0.6088(2) 0.25380(10) 0.0228(4) Uani 1 1 d .
C19 C 0.29853(8) 0.6711(2) 0.17903(11) 0.0284(4) Uani 1 1 d .
H19 H 0.3288 0.7296 0.1664 0.034 Uiso 1 1 calc R
C20 C 0.25008(9) 0.6466(2) 0.12282(11) 0.0332(5) Uani 1 1 d .
H20 H 0.2475 0.6877 0.0712 0.040 Uiso 1 1 calc R
C21 C 0.20589(8) 0.5631(2) 0.14141(12) 0.0351(5) Uani 1 1 d .
H21 H 0.1731 0.5463 0.1026 0.042 Uiso 1 1 calc R
C22 C 0.20927(8) 0.5039(2) 0.21648(12) 0.0322(5) Uani 1 1 d .
H22 H 0.1786 0.4473 0.2294 0.039 Uiso 1 1 calc R
C23 C 0.25730(8) 0.5268(2) 0.27305(11) 0.0276(4) Uani 1 1 d .
H23 H 0.2595 0.4865 0.3248 0.033 Uiso 1 1 calc R
N1 N 0.62309(6) 0.49735(16) 0.43183(8) 0.0236(3) Uani 1 1 d .
H1A H 0.6143 0.5015 0.3796 0.028 Uiso 1 1 calc R
N2 N 0.50275(6) 0.58274(16) 0.37369(8) 0.0216(3) Uani 1 1 d .
H2A H 0.5141 0.5263 0.3376 0.026 Uiso 1 1 calc R
N3 N 0.35094(6) 0.63201(17) 0.31271(8) 0.0244(4) Uani 1 1 d .
H3A H 0.3454 0.6640 0.3596 0.029 Uiso 1 1 calc R
O1 O 0.68216(5) 0.38634(15) 0.53261(7) 0.0279(3) Uani 1 1 d .
O2 O 0.41815(5) 0.55783(14) 0.23846(7) 0.0260(3) Uani 1 1 d .

loop_
_atom_site_aniso_label
_atom_site_aniso_U_11
_atom_site_aniso_U_22
_atom_site_aniso_U_33
_atom_site_aniso_U_23
_atom_site_aniso_U_13
_atom_site_aniso_U_12
C1 0.0401(12) 0.0296(11) 0.0275(10) 0.0021(8) 0.0024(9) 0.0033(9)
C2 0.0536(14) 0.0256(11) 0.0399(12) 0.0022(9) 0.0120(10) -0.0020(10)
C3 0.0395(12) 0.0329(12) 0.0437(12) -0.0097(10) 0.0161(10) -0.0104(10)
C4 0.0285(10) 0.0461(13) 0.0313(11) -0.0049(10) 0.0032(8) -0.0055(10)
C5 0.0294(10) 0.0339(11) 0.0227(9) 0.0034(8) 0.0029(8) 0.0006(9)
C6 0.0249(9) 0.0257(10) 0.0220(9) -0.0007(7) 0.0081(7) 0.0035(8)
C7 0.0236(9) 0.0280(10) 0.0215(9) 0.0034(7) 0.0048(7) 0.0009(8)
C8 0.0201(9) 0.0243(10) 0.0225(9) 0.0019(7) 0.0043(7) -0.0034(7)
C9 0.0234(9) 0.0206(9) 0.0200(8) 0.0026(7) 0.0051(7) -0.0015(7)
C10 0.0264(9) 0.0241(10) 0.0213(9) 0.0004(7) 0.0004(7) -0.0031(8)
C11 0.0338(10) 0.0277(11) 0.0209(9) -0.0027(8) 0.0033(8) -0.0063(8)
C12 0.0294(10) 0.0287(11) 0.0258(9) -0.0057(8) 0.0078(8) -0.0024(8)
C13 0.0238(9) 0.0242(10) 0.0219(9) -0.0016(7) 0.0049(7) -0.0032(8)
C14 0.0223(9) 0.0276(10) 0.0244(9) -0.0050(8) 0.0057(7) -0.0011(8)
C15 0.0230(9) 0.0254(10) 0.0227(9) -0.0005(7) 0.0059(7) -0.0018(8)
C16 0.0246(9) 0.0208(9) 0.0189(8) -0.0001(7) 0.0048(7) -0.0045(7)
C17 0.0234(9) 0.0232(10) 0.0204(8) -0.0007(7) 0.0055(7) -0.0010(7)
C18 0.0218(9) 0.0260(10) 0.0204(9) -0.0038(7) 0.0021(7) 0.0049(8)
C19 0.0309(10) 0.0287(11) 0.0261(10) 0.0007(8) 0.0061(8) 0.0044(8)
C20 0.0374(11) 0.0398(12) 0.0209(9) 0.0007(9) -0.0001(8) 0.0129(10)
C21 0.0283(11) 0.0430(13) 0.0306(11) -0.0103(9) -0.0059(8) 0.0087(9)
C22 0.0214(9) 0.0369(12) 0.0376(11) -0.0059(9) 0.0022(8) 0.0022(8)
C23 0.0241(9) 0.0336(11) 0.0255(9) -0.0011(8) 0.0050(7) 0.0028(8)
N1 0.0254(8) 0.0277(9) 0.0172(7) -0.0003(6) 0.0014(6) 0.0020(7)
N2 0.0226(8) 0.0235(8) 0.0189(7) -0.0045(6) 0.0036(6) -0.0011(6)
N3 0.0227(8) 0.0341(9) 0.0166(7) -0.0048(6) 0.0039(6) 0.0007(7)
O1 0.0262(7) 0.0389(8) 0.0184(6) 0.0015(6) 0.0026(5) 0.0038(6)
O2 0.0248(7) 0.0345(8) 0.0193(6) -0.0040(5) 0.0055(5) -0.0008(6)

loop_
_atom_type_symbol
_atom_type_description
_atom_type_scat_dispersion_real
_atom_type_scat_dispersion_imag
_atom_type_scat_source
C C 0.0033 0.0016 'International Tables Vol C Tables 4.2.6.8 and 6.1.1.4'
H H 0.0000 0.0000 'International Tables Vol C Tables 4.2.6.8 and 6.1.1.4'
N N 0.0061 0.0033 'International Tables Vol C Tables 4.2.6.8 and 6.1.1.4'
O O 0.0106 0.0060 'International Tables Vol C Tables 4.2.6.8 and 6.1.1.4'

loop_
_geom_angle_atom_site_label_1
_geom_angle_atom_site_label_2
_geom_angle_atom_site_label_3
_geom_angle
C2 C1 C6 120.39(19)
C3 C2 C1 120.5(2)
C4 C3 C2 119.3(2)
C3 C4 C5 120.17(19)
C6 C5 C4 120.87(18)
C5 C6 C1 118.66(18)
C5 C6 C7 120.90(17)
C1 C6 C7 120.43(17)
C6 C7 C8 109.66(14)
O1 C8 N1 123.97(16)
O1 C8 C7 121.24(16)
N1 C8 C7 114.73(15)
C10 C9 C16 117.35(16)
C10 C9 N1 123.95(16)
C16 C9 N1 118.69(15)
C9 C10 C11 120.89(17)
C12 C11 C10 122.34(17)
C11 C12 C13 117.93(17)
C12 C13 C16 119.55(17)
C12 C13 C14 133.73(17)
C16 C13 C14 106.71(15)
C15 C14 C13 107.03(16)
C14 C15 N2 109.67(15)
C14 C15 C17 131.22(17)
N2 C15 C17 119.09(15)
N2 C16 C9 130.07(16)
N2 C16 C13 107.99(15)
C9 C16 C13 121.93(16)
O2 C17 N3 123.70(16)
O2 C17 C15 121.35(16)
N3 C17 C15 114.93(15)
C23 C18 C19 120.51(17)
C23 C18 N3 119.03(16)
C19 C18 N3 120.43(17)
C18 C19 C20 119.04(18)
C21 C20 C19 120.56(18)
C20 C21 C22 119.97(18)
C21 C22 C23 120.19(19)
C18 C23 C22 119.70(18)
C8 N1 C9 127.35(15)
C16 N2 C15 108.60(14)
C17 N3 C18 124.11(14)

loop_
_geom_bond_atom_site_label_1
_geom_bond_atom_site_label_2
_geom_bond_distance
C1 C2 1.383(3)
C1 C6 1.389(3)
C2 C3 1.381(3)
C3 C4 1.379(3)
C4 C5 1.385(3)
C5 C6 1.383(3)
C6 C7 1.511(3)
C7 C8 1.517(2)
C8 O1 1.231(2)
C8 N1 1.354(2)
C9 C10 1.378(2)
C9 C16 1.403(2)
C9 N1 1.420(2)
C10 C11 1.408(3)
C11 C12 1.372(3)
C12 C13 1.406(2)
C13 C16 1.413(3)
C13 C14 1.424(3)
C14 C15 1.372(2)
C15 N2 1.377(2)
C15 C17 1.470(2)
C16 N2 1.372(2)
C17 O2 1.243(2)
C17 N3 1.348(2)
C18 C23 1.384(3)
C18 C19 1.387(3)
C18 N3 1.425(2)
C19 C20 1.392(3)
C20 C21 1.378(3)
C21 C22 1.380(3)
C22 C23 1.387(3)

loop_
_geom_hbond_atom_site_label_D
_geom_hbond_atom_site_label_H
_geom_hbond_atom_site_label_A
_geom_hbond_distance_DH
_geom_hbond_distance_HA
_geom_hbond_distance_DA
_geom_hbond_angle_DHA
_geom_hbond_site_symmetry_A
N1 H1A O2 0.88 2.10 2.9607(18) 165.5 2_655
N2 H2A O2 0.88 2.23 2.8812(18) 130.6 2_655
N3 H3A O1 0.88 2.09 2.8623(18) 146.0 5_666

loop_
_cod_related_entry_id
_cod_related_entry_database
_cod_related_entry_code
1 ChemSpider 21121499
